data_4110524
loop_
_publ_author_name
'Alfred Wooten'
'Patrick J. Carroll'
'Aaron G. Maestri'
'Patrick J. Walsh'

_publ_section_title
;
 Unprecedented Alkene Complex of Zinc(II): Structures and Bonding of
 Divinylzinc Complexes
;
_journal_name_full 'Journal of the American Chemical Society'
_journal_page_first 4624
_journal_page_last 4631
_journal_paper_doi 10.1021/ja058700x
_journal_volume 128
_journal_year 2006
_chemical_formula_sum 'C18 H22 N2 Zn'
_chemical_formula_weight 331.75
_space_group_IT_number 2
_symmetry_cell_setting triclinic
_symmetry_Int_Tables_number 2
_symmetry_space_group_name_Hall '-P 1'
_symmetry_space_group_name_H-M 'P -1'
_atom_sites_solution_hydrogens geom
_atom_sites_solution_primary direct
_audit_creation_method SHELXL-97
_cell_angle_alpha 92.690(3)
_cell_angle_beta 103.533(3)
_cell_angle_gamma 90.847(2)
_cell_formula_units_Z 2
_cell_length_a 7.9204(7)
_cell_length_b 10.0335(9)
_cell_length_c 10.7203(10)
_cell_measurement_temperature 143(1)
_cell_volume 827.08(13)
_computing_data_collection 'CrystalClear (Rigaku, 1999)'
_computing_data_reduction 'CrystalClear (Rigaku, 1999)'
_computing_structure_refinement 'SHELXL-97 (Sheldrick, 1997)'
_computing_structure_solution 'SIR97 (Altomare, 1999)'
_diffrn_ambient_temperature 143(1)
_diffrn_measured_fraction_theta_full 0.965
_diffrn_measured_fraction_theta_max 0.965
_diffrn_measurement_device 'CCD Area Detector'
_diffrn_measurement_device_type 'Rigaku Mercury'
_diffrn_measurement_method 'phi and omega rotations'
_diffrn_radiation_monochromator graphite
_diffrn_radiation_source 'rotating anode'
_diffrn_radiation_type MoK\a
_diffrn_radiation_wavelength 0.71069
_diffrn_reflns_av_R_equivalents 0.0206
_diffrn_reflns_av_sigmaI/netI 0.0239
_diffrn_reflns_limit_h_max 10
_diffrn_reflns_limit_h_min -10
_diffrn_reflns_limit_k_max 13
_diffrn_reflns_limit_k_min -12
_diffrn_reflns_limit_l_max 10
_diffrn_reflns_limit_l_min -13
_diffrn_reflns_number 10269
_diffrn_reflns_theta_full 27.49
_diffrn_reflns_theta_max 27.49
_diffrn_reflns_theta_min 2.65
_exptl_absorpt_coefficient_mu 1.480
_exptl_absorpt_correction_T_max 1.0000
_exptl_absorpt_correction_T_min 0.8078
_exptl_absorpt_correction_type multi-scan
_exptl_crystal_density_diffrn 1.332
_exptl_crystal_F_000 348
_exptl_crystal_size_max 0.32
_exptl_crystal_size_mid 0.20
_exptl_crystal_size_min 0.18
_refine_diff_density_max 0.420
_refine_diff_density_min -0.508
_refine_diff_density_rms 0.068
_refine_ls_extinction_method none
_refine_ls_goodness_of_fit_ref 1.147
_refine_ls_hydrogen_treatment constr
_refine_ls_matrix_type full
_refine_ls_number_parameters 279
_refine_ls_number_reflns 3660
_refine_ls_number_restraints 0
_refine_ls_restrained_S_all 1.147
_refine_ls_R_factor_all 0.0280
_refine_ls_R_factor_gt 0.0262
_refine_ls_shift/su_max 0.001
_refine_ls_shift/su_mean 0.000
_refine_ls_structure_factor_coef Fsqd
_refine_ls_weighting_details 'calc w=1/[\s^2^(Fo^2^)+(0.0490P)^2^+0.3226P] where P=(Fo^2^+2Fc^2^)/3'
_refine_ls_weighting_scheme calc
_refine_ls_wR_factor_gt 0.0822
_refine_ls_wR_factor_ref 0.0871
_reflns_number_gt 3440
_reflns_number_total 3660
_reflns_threshold_expression >2sigma(I)
_cod_data_source_file ja058700xsi20051222_041453.cif
_cod_data_source_block shelxl
_cod_original_sg_symbol_H-M 'P -1 '
_cod_database_code 4110524

loop_
_symmetry_equiv_pos_as_xyz
'x, y, z'
'-x, -y, -z'

loop_
_atom_site_label
_atom_site_type_symbol
_atom_site_fract_x
_atom_site_fract_y
_atom_site_fract_z
_atom_site_U_iso_or_equiv
_atom_site_adp_type
_atom_site_occupancy
_atom_site_symmetry_multiplicity
_atom_site_calc_flag
Zn1 Zn 0.60410(3) 0.797614(19) 0.338046(18) 0.02050(9) Uani 1 1 d
N1 N 0.6112(2) 0.76202(15) 0.53948(14) 0.0200(3) Uani 1 1 d
N2 N 0.71897(18) 0.60147(15) 0.37203(14) 0.0181(3) Uani 1 1 d
C1 C 0.5586(3) 0.8487(2) 0.62092(19) 0.0261(4) Uani 1 1 d
C2 C 0.5616(3) 0.8224(2) 0.74636(19) 0.0280(4) Uani 1 1 d
C3 C 0.6203(3) 0.7005(2) 0.79001(19) 0.0297(4) Uani 1 1 d
C4 C 0.6723(3) 0.6086(2) 0.70697(19) 0.0259(4) Uani 1 1 d
C5 C 0.6669(2) 0.64225(17) 0.58206(16) 0.0177(3) Uani 1 1 d
C6 C 0.7249(2) 0.55160(18) 0.48718(17) 0.0183(3) Uani 1 1 d
C7 C 0.7840(3) 0.4239(2) 0.5154(2) 0.0255(4) Uani 1 1 d
C8 C 0.8430(3) 0.3476(2) 0.4236(2) 0.0303(4) Uani 1 1 d
C9 C 0.8415(3) 0.4005(2) 0.3077(2) 0.0310(5) Uani 1 1 d
C10 C 0.7780(2) 0.5265(2) 0.28500(19) 0.0254(4) Uani 1 1 d
C11 C 0.3516(2) 0.77565(18) 0.25574(18) 0.0210(4) Uani 1 1 d
C12 C 0.2725(2) 0.71424(19) 0.14363(17) 0.0218(4) Uani 1 1 d
C13 C 0.0776(3) 0.7018(2) 0.0940(2) 0.0329(5) Uani 1 1 d
C14 C 0.3715(3) 0.6512(2) 0.0528(2) 0.0305(4) Uani 1 1 d
C15 C 0.8029(3) 0.91696(19) 0.33185(19) 0.0239(4) Uani 1 1 d
C16 C 0.8411(2) 0.97229(18) 0.23019(18) 0.0226(4) Uani 1 1 d
C17 C 1.0070(3) 1.0519(2) 0.2371(3) 0.0342(5) Uani 1 1 d
C18 C 0.7253(3) 0.9581(3) 0.0971(2) 0.0329(5) Uani 1 1 d
H1 H 0.520(4) 0.927(3) 0.587(3) 0.041(7) Uiso 1 1 d
H2 H 0.531(4) 0.891(3) 0.803(3) 0.043(8) Uiso 1 1 d
H3 H 0.626(3) 0.681(2) 0.877(2) 0.029(6) Uiso 1 1 d
H4 H 0.710(3) 0.528(3) 0.737(2) 0.032(6) Uiso 1 1 d
H7 H 0.783(3) 0.392(2) 0.597(2) 0.024(6) Uiso 1 1 d
H8 H 0.877(4) 0.260(3) 0.447(3) 0.049(8) Uiso 1 1 d
H9 H 0.878(3) 0.355(3) 0.245(3) 0.038(7) Uiso 1 1 d
H10 H 0.777(3) 0.565(3) 0.205(3) 0.035(7) Uiso 1 1 d
H11 H 0.270(3) 0.813(2) 0.305(2) 0.026(6) Uiso 1 1 d
H13A H 0.017(3) 0.741(2) 0.152(2) 0.026(6) Uiso 1 1 d
H13B H 0.047(4) 0.608(3) 0.085(3) 0.050(8) Uiso 1 1 d
H13C H 0.040(4) 0.741(3) 0.010(3) 0.056(9) Uiso 1 1 d
H14A H 0.494(4) 0.655(3) 0.084(3) 0.050(8) Uiso 1 1 d
H14B H 0.336(3) 0.557(3) 0.033(2) 0.030(6) Uiso 1 1 d
H14C H 0.345(4) 0.690(3) -0.027(3) 0.050(8) Uiso 1 1 d
H15 H 0.889(3) 0.932(3) 0.409(2) 0.033(6) Uiso 1 1 d
H17A H 1.081(4) 1.061(3) 0.323(3) 0.041(7) Uiso 1 1 d
H17C H 0.975(4) 1.136(4) 0.203(3) 0.059(9) Uiso 1 1 d
H17B H 1.075(5) 1.009(4) 0.189(3) 0.071(10) Uiso 1 1 d
H18B H 0.782(4) 0.906(3) 0.038(3) 0.044(7) Uiso 1 1 d
H18C H 0.698(4) 1.044(3) 0.053(3) 0.053(8) Uiso 1 1 d
H18A H 0.622(4) 0.908(3) 0.093(3) 0.048(8) Uiso 1 1 d

loop_
_atom_site_aniso_label
_atom_site_aniso_U_11
_atom_site_aniso_U_22
_atom_site_aniso_U_33
_atom_site_aniso_U_23
_atom_site_aniso_U_13
_atom_site_aniso_U_12
Zn1 0.02563(14) 0.01994(14) 0.01679(13) 0.00129(9) 0.00656(9) 0.00252(9)
N1 0.0238(8) 0.0188(7) 0.0180(7) 0.0010(6) 0.0062(6) 0.0012(6)
N2 0.0176(7) 0.0177(7) 0.0186(7) 0.0001(6) 0.0038(5) -0.0006(5)
C1 0.0333(10) 0.0230(10) 0.0236(9) 0.0006(8) 0.0093(8) 0.0059(8)
C2 0.0318(10) 0.0322(11) 0.0227(9) -0.0015(8) 0.0120(8) 0.0048(8)
C3 0.0339(11) 0.0379(12) 0.0214(9) 0.0069(8) 0.0136(8) 0.0040(9)
C4 0.0283(10) 0.0276(10) 0.0240(9) 0.0086(8) 0.0090(7) 0.0043(8)
C5 0.0149(8) 0.0189(8) 0.0194(8) 0.0019(7) 0.0043(6) -0.0015(6)
C6 0.0135(7) 0.0204(9) 0.0200(8) -0.0004(7) 0.0022(6) -0.0018(6)
C7 0.0240(9) 0.0235(10) 0.0284(10) 0.0038(8) 0.0046(7) 0.0024(7)
C8 0.0290(10) 0.0186(9) 0.0407(12) -0.0020(8) 0.0037(9) 0.0049(8)
C9 0.0272(10) 0.0345(11) 0.0288(10) -0.0107(9) 0.0035(8) 0.0094(8)
C10 0.0226(9) 0.0333(11) 0.0195(9) -0.0033(8) 0.0039(7) 0.0052(8)
C11 0.0266(9) 0.0175(8) 0.0222(9) 0.0071(7) 0.0110(7) 0.0056(7)
C12 0.0248(9) 0.0214(9) 0.0208(8) 0.0046(7) 0.0073(7) 0.0064(7)
C13 0.0268(10) 0.0342(12) 0.0363(12) -0.0009(10) 0.0049(9) 0.0011(9)
C14 0.0376(12) 0.0328(12) 0.0226(10) -0.0021(9) 0.0105(8) 0.0059(9)
C15 0.0296(10) 0.0195(9) 0.0212(9) -0.0013(7) 0.0037(7) -0.0023(7)
C16 0.0258(9) 0.0186(9) 0.0250(9) 0.0015(7) 0.0089(7) 0.0061(7)
C17 0.0356(12) 0.0263(11) 0.0444(13) -0.0001(10) 0.0173(10) -0.0015(9)
C18 0.0311(11) 0.0445(13) 0.0245(10) 0.0108(9) 0.0072(8) 0.0098(10)

loop_
_atom_type_symbol
_atom_type_description
_atom_type_scat_dispersion_real
_atom_type_scat_dispersion_imag
_atom_type_scat_source
C C 0.0033 0.0016 'International Tables Vol C Tables 4.2.6.8 and 6.1.1.4'
H H 0.0000 0.0000 'International Tables Vol C Tables 4.2.6.8 and 6.1.1.4'
N N 0.0061 0.0033 'International Tables Vol C Tables 4.2.6.8 and 6.1.1.4'
Zn Zn 0.2839 1.4301 'International Tables Vol C Tables 4.2.6.8 and 6.1.1.4'

loop_
_geom_angle_atom_site_label_1
_geom_angle_atom_site_label_2
_geom_angle_atom_site_label_3
_geom_angle
C15 Zn1 C11 138.88(8)
C15 Zn1 N2 104.22(7)
C11 Zn1 N2 109.85(6)
C15 Zn1 N1 108.71(7)
C11 Zn1 N1 102.15(7)
N2 Zn1 N1 74.45(6)
C1 N1 C5 118.29(16)
C1 N1 Zn1 124.66(13)
C5 N1 Zn1 117.01(11)
C10 N2 C6 118.17(16)
C10 N2 Zn1 124.71(13)
C6 N2 Zn1 117.08(12)
N1 C1 C2 123.31(19)
N1 C1 H1 114.5(18)
C2 C1 H1 122.2(18)
C1 C2 C3 118.27(19)
C1 C2 H2 120.1(17)
C3 C2 H2 121.5(17)
C2 C3 C4 119.41(18)
C2 C3 H3 119.8(15)
C4 C3 H3 120.8(15)
C3 C4 C5 119.17(18)
C3 C4 H4 118.7(16)
C5 C4 H4 122.1(16)
N1 C5 C4 121.53(16)
N1 C5 C6 115.45(15)
C4 C5 C6 123.00(16)
N2 C6 C7 121.67(17)
N2 C6 C5 115.69(15)
C7 C6 C5 122.64(17)
C8 C7 C6 119.18(19)
C8 C7 H7 122.0(14)
C6 C7 H7 118.8(14)
C9 C8 C7 118.89(19)
C9 C8 H8 125.7(18)
C7 C8 H8 115.3(18)
C8 C9 C10 118.97(19)
C8 C9 H9 122.1(17)
C10 C9 H9 118.9(17)
N2 C10 C9 123.06(19)
N2 C10 H10 116.6(16)
C9 C10 H10 120.3(16)
C12 C11 Zn1 129.71(14)
C12 C11 H11 113.5(14)
Zn1 C11 H11 116.7(13)
C11 C12 C14 122.51(18)
C11 C12 C13 124.18(18)
C14 C12 C13 113.31(17)
C12 C13 H13A 112.4(14)
C12 C13 H13B 107.2(18)
H13A C13 H13B 107(2)
C12 C13 H13C 111.3(18)
H13A C13 H13C 110(2)
H13B C13 H13C 109(3)
C12 C14 H14A 114.6(19)
C12 C14 H14B 110.5(14)
H14A C14 H14B 107(2)
C12 C14 H14C 111.6(19)
H14A C14 H14C 108(3)
H14B C14 H14C 104(2)
C16 C15 Zn1 128.90(15)
C16 C15 H15 113.9(15)
Zn1 C15 H15 116.9(15)
C15 C16 C18 123.22(19)
C15 C16 C17 123.39(19)
C18 C16 C17 113.37(18)
C16 C17 H17A 112.9(16)
C16 C17 H17C 107(2)
H17A C17 H17C 112(3)
C16 C17 H17B 111(2)
H17A C17 H17B 104(3)
H17C C17 H17B 109(3)
C16 C18 H18B 110.8(16)
C16 C18 H18C 115.4(17)
H18B C18 H18C 103(2)
C16 C18 H18A 113.5(18)
H18B C18 H18A 103(2)
H18C C18 H18A 110(2)

loop_
_geom_bond_atom_site_label_1
_geom_bond_atom_site_label_2
_geom_bond_distance
Zn1 C15 1.979(2)
Zn1 C11 1.992(2)
Zn1 N2 2.1905(15)
Zn1 N1 2.1931(15)
N1 C1 1.342(2)
N1 C5 1.349(2)
N2 C10 1.343(2)
N2 C6 1.345(2)
C1 C2 1.377(3)
C1 H1 0.91(3)
C2 C3 1.379(3)
C2 H2 0.97(3)
C3 C4 1.385(3)
C3 H3 0.96(3)
C4 C5 1.387(3)
C4 H4 0.91(3)
C5 C6 1.489(2)
C6 C7 1.393(3)
C7 C8 1.388(3)
C7 H7 0.95(2)
C8 C9 1.372(3)
C8 H8 0.95(3)
C9 C10 1.379(3)
C9 H9 0.90(3)
C10 H10 0.95(3)
C11 C12 1.336(3)
C11 H11 0.99(2)
C12 C14 1.509(3)
C12 C13 1.512(3)
C13 H13A 0.94(2)
C13 H13B 0.96(3)
C13 H13C 0.98(3)
C14 H14A 0.95(3)
C14 H14B 0.98(3)
C14 H14C 0.93(3)
C15 C16 1.339(3)
C15 H15 0.94(3)
C16 C18 1.504(3)
C16 C17 1.513(3)
C17 H17A 0.97(3)
C17 H17C 0.95(4)
C17 H17B 0.92(4)
C18 H18B 0.99(3)
C18 H18C 1.00(3)
C18 H18A 0.94(3)
